data_4343531
loop_
_publ_author_name
'Zitz, Rainer'
'Hlina, Johann'
'Gatterer, Karl'
'Marschner, Christoph'
'Szilv\'asi, Tibor'
'Baumgartner, Judith'

_publ_section_title
;
 Neutral &quot;Cp-Free&quot; Silyl-Lanthanide(II) Complexes: Synthesis,
 Structure, and Bonding Analysis.
;
_journal_issue 14
_journal_name_full 'Inorganic chemistry'
_journal_page_first 7065
_journal_page_last 7072
_journal_paper_doi 10.1021/acs.inorgchem.5b01072
_journal_volume 54
_journal_year 2015
_chemical_formula_sum 'C30 H78 O3 Si8 Sm'
_chemical_formula_weight 861.99
_chemical_name_systematic
; 
 ? 
;
_space_group_IT_number 60
_symmetry_cell_setting orthorhombic
_symmetry_space_group_name_Hall '-P 2n 2ab'
_symmetry_space_group_name_H-M 'P b c n'
_atom_sites_solution_hydrogens geom
_atom_sites_solution_primary direct
_atom_sites_solution_secondary difmap
_audit_creation_method SHELXL-97
_cell_angle_alpha 90.00
_cell_angle_beta 90.00
_cell_angle_gamma 90.00
_cell_formula_units_Z 4
_cell_length_a 16.151(3)
_cell_length_b 16.497(3)
_cell_length_c 19.400(4)
_cell_measurement_reflns_used 9208
_cell_measurement_temperature 100(2)
_cell_measurement_theta_max 50.223
_cell_measurement_theta_min 4.870
_cell_volume 5169.0(17)
_computing_cell_refinement 'Bruker XSCANS'
_computing_data_collection 'Bruker XSCANS'
_computing_data_reduction 'Bruker SHELXTL'
_computing_molecular_graphics 'Bruker SHELXTL'
_computing_publication_material 'Bruker SHELXTL'
_computing_structure_refinement 'SHELXL-97 (Sheldrick, 1997)'
_computing_structure_solution 'SHELXS-97 (Sheldrick, 1990)'
_diffrn_ambient_temperature 100(2)
_diffrn_measured_fraction_theta_full 0.998
_diffrn_measured_fraction_theta_max 0.998
_diffrn_measurement_device_type 'SMART APEX''
_diffrn_measurement_method '\w scans'
_diffrn_radiation_monochromator graphite
_diffrn_radiation_source 'fine-focus sealed tube'
_diffrn_radiation_type MoK\a
_diffrn_radiation_wavelength 0.71073
_diffrn_reflns_av_R_equivalents 0.0659
_diffrn_reflns_av_sigmaI/netI 0.0437
_diffrn_reflns_limit_h_max 19
_diffrn_reflns_limit_h_min -19
_diffrn_reflns_limit_k_max 19
_diffrn_reflns_limit_k_min -19
_diffrn_reflns_limit_l_max 23
_diffrn_reflns_limit_l_min -23
_diffrn_reflns_number 36396
_diffrn_reflns_theta_full 25.43
_diffrn_reflns_theta_max 25.43
_diffrn_reflns_theta_min 1.76
_exptl_absorpt_coefficient_mu 1.344
_exptl_absorpt_correction_T_max 0.6885
_exptl_absorpt_correction_T_min 0.6505
_exptl_absorpt_correction_type multi-scan
_exptl_absorpt_process_details SADABS
_exptl_crystal_colour red
_exptl_crystal_density_diffrn 1.108
_exptl_crystal_density_method 'not measured'
_exptl_crystal_description blocks
_exptl_crystal_F_000 1824
_exptl_crystal_size_max 0.35
_exptl_crystal_size_mid 0.35
_exptl_crystal_size_min 0.30
_platon_squeeze_details
;
;
_refine_diff_density_max 0.935
_refine_diff_density_min -0.499
_refine_diff_density_rms 0.082
_refine_ls_extinction_method none
_refine_ls_goodness_of_fit_ref 0.992
_refine_ls_hydrogen_treatment constr
_refine_ls_matrix_type full
_refine_ls_number_parameters 200
_refine_ls_number_reflns 4768
_refine_ls_number_restraints 0
_refine_ls_restrained_S_all 0.992
_refine_ls_R_factor_all 0.0537
_refine_ls_R_factor_gt 0.0352
_refine_ls_shift/su_max 0.003
_refine_ls_shift/su_mean 0.000
_refine_ls_structure_factor_coef Fsqd
_refine_ls_weighting_details 'calc w=1/[\s^2^(Fo^2^)+(0.0429P)^2^+0.0000P] where P=(Fo^2^+2Fc^2^)/3'
_refine_ls_weighting_scheme calc
_refine_ls_wR_factor_gt 0.0768
_refine_ls_wR_factor_ref 0.0822
_reflns_number_gt 3606
_reflns_number_total 4768
_reflns_threshold_expression >2sigma(I)
_cod_data_source_file ic5b01072_si_002.cif
_cod_data_source_block 4c_1003j
_cod_depositor_comments
;
The following automatic conversions were performed:

'_symmetry_cell_setting' value 'Orthorhombic' changed to
'orthorhombic' according to
/usr/data/users/saulius/crontab/automatic-downloads/rss-feeds/ACS/lib/dictionaries/cif_core.dic
dictionary named 'cif_core.dic' version 2.4.2 from 2011-04-26.

Automatic conversion script
Id: cif_fix_values 3271 2015-04-21 07:52:19Z andrius 

 Adding full bibliography for 4343526--4343531.cif.
;
_cod_original_cell_volume 5169.0(18)
_cod_original_sg_symbol_H-M Pbcn
_cod_database_code 4343531

loop_
_symmetry_equiv_pos_as_xyz
'x, y, z'
'-x+1/2, -y+1/2, z+1/2'
'-x, y, -z+1/2'
'x+1/2, -y+1/2, -z'
'-x, -y, -z'
'x-1/2, y-1/2, -z-1/2'
'x, -y, z-1/2'
'-x-1/2, y-1/2, z'

loop_
_atom_site_label
_atom_site_type_symbol
_atom_site_fract_x
_atom_site_fract_y
_atom_site_fract_z
_atom_site_U_iso_or_equiv
_atom_site_adp_type
_atom_site_occupancy
_atom_site_symmetry_multiplicity
_atom_site_calc_flag
_atom_site_refinement_flags
O1 O 1.0000 -0.0122(2) 0.7500 0.0371(9) Uani 1 2 d S
O2 O 0.86901(14) 0.10117(14) 0.68792(11) 0.0267(6) Uani 1 1 d .
Si1 Si 0.91726(6) 0.23377(6) 0.87631(5) 0.0220(2) Uani 1 1 d .
Si2 Si 0.81991(6) 0.32482(6) 0.83098(5) 0.0242(2) Uani 1 1 d .
Si3 Si 0.84187(6) 0.15408(6) 0.95351(5) 0.0247(2) Uani 1 1 d .
Si4 Si 0.99354(6) 0.31788(6) 0.95022(5) 0.0251(2) Uani 1 1 d .
Sm1 Sm 1.0000 0.142471(14) 0.7500 0.01997(9) Uani 1 2 d S
C1 C 0.9965(3) -0.0625(2) 0.6893(2) 0.0448(10) Uani 1 1 d .
H1A H 1.0475 -0.0559 0.6615 0.054 Uiso 1 1 calc R
H1B H 0.9483 -0.0474 0.6604 0.054 Uiso 1 1 calc R
C2 C 0.9887(5) -0.1461(3) 0.7133(3) 0.098(3) Uani 1 1 d .
H2A H 1.0262 -0.1820 0.6869 0.118 Uiso 1 1 calc R
H2B H 0.9311 -0.1655 0.7072 0.118 Uiso 1 1 calc R
C3 C 0.8028(2) 0.0515(2) 0.71528(19) 0.0333(9) Uani 1 1 d .
H3A H 0.7633 0.0849 0.7420 0.040 Uiso 1 1 calc R
H3B H 0.8252 0.0085 0.7456 0.040 Uiso 1 1 calc R
C4 C 0.7616(2) 0.0155(2) 0.65306(18) 0.0415(10) Uani 1 1 d .
H4A H 0.7033 0.0009 0.6628 0.050 Uiso 1 1 calc R
H4B H 0.7915 -0.0331 0.6365 0.050 Uiso 1 1 calc R
C5 C 0.7672(2) 0.0838(2) 0.60221(19) 0.0388(10) Uani 1 1 d .
H5A H 0.7638 0.0634 0.5543 0.047 Uiso 1 1 calc R
H5B H 0.7224 0.1238 0.6098 0.047 Uiso 1 1 calc R
C6 C 0.8507(2) 0.1207(2) 0.61632(17) 0.0307(9) Uani 1 1 d .
H6A H 0.8932 0.0973 0.5853 0.037 Uiso 1 1 calc R
H6B H 0.8491 0.1801 0.6094 0.037 Uiso 1 1 calc R
C7 C 0.7647(3) 0.2813(3) 0.75367(18) 0.0407(10) Uani 1 1 d .
H7A H 0.7331 0.3242 0.7307 0.061 Uiso 1 1 calc R
H7B H 0.7269 0.2383 0.7687 0.061 Uiso 1 1 calc R
H7C H 0.8054 0.2587 0.7215 0.061 Uiso 1 1 calc R
C8 C 0.8749(2) 0.4187(2) 0.80023(19) 0.0351(9) Uani 1 1 d .
H8A H 0.8346 0.4560 0.7797 0.053 Uiso 1 1 calc R
H8B H 0.9164 0.4038 0.7656 0.053 Uiso 1 1 calc R
H8C H 0.9022 0.4451 0.8393 0.053 Uiso 1 1 calc R
C9 C 0.7354(2) 0.3611(2) 0.89000(19) 0.0372(9) Uani 1 1 d .
H9A H 0.7600 0.3851 0.9314 0.056 Uiso 1 1 calc R
H9B H 0.7003 0.3152 0.9032 0.056 Uiso 1 1 calc R
H9C H 0.7018 0.4019 0.8662 0.056 Uiso 1 1 calc R
C10 C 0.7484(2) 0.1066(2) 0.91133(19) 0.0355(9) Uani 1 1 d .
H10A H 0.7169 0.0759 0.9458 0.053 Uiso 1 1 calc R
H10B H 0.7664 0.0700 0.8745 0.053 Uiso 1 1 calc R
H10C H 0.7132 0.1492 0.8918 0.053 Uiso 1 1 calc R
C11 C 0.9082(3) 0.0677(2) 0.9857(2) 0.0424(10) Uani 1 1 d .
H11A H 0.8759 0.0341 1.0175 0.064 Uiso 1 1 calc R
H11B H 0.9567 0.0895 1.0096 0.064 Uiso 1 1 calc R
H11C H 0.9263 0.0346 0.9465 0.064 Uiso 1 1 calc R
C12 C 0.8015(2) 0.2070(2) 1.03309(17) 0.0324(9) Uani 1 1 d .
H12A H 0.7634 0.2504 1.0194 0.049 Uiso 1 1 calc R
H12B H 0.8480 0.2302 1.0589 0.049 Uiso 1 1 calc R
H12C H 0.7721 0.1679 1.0622 0.049 Uiso 1 1 calc R
C13 C 1.0464(2) 0.2570(2) 1.01996(18) 0.0350(9) Uani 1 1 d .
H13A H 1.0853 0.2918 1.0451 0.053 Uiso 1 1 calc R
H13B H 1.0767 0.2117 0.9990 0.053 Uiso 1 1 calc R
H13C H 1.0048 0.2357 1.0520 0.053 Uiso 1 1 calc R
C14 C 1.0781(2) 0.3742(2) 0.90265(19) 0.0333(9) Uani 1 1 d .
H14A H 1.0532 0.4108 0.8687 0.050 Uiso 1 1 calc R
H14B H 1.1140 0.3352 0.8790 0.050 Uiso 1 1 calc R
H14C H 1.1110 0.4057 0.9356 0.050 Uiso 1 1 calc R
C15 C 0.9328(2) 0.3983(2) 0.99699(19) 0.0332(9) Uani 1 1 d .
H15A H 0.9688 0.4256 1.0304 0.050 Uiso 1 1 calc R
H15B H 0.8862 0.3731 1.0213 0.050 Uiso 1 1 calc R
H15C H 0.9118 0.4380 0.9637 0.050 Uiso 1 1 calc R

loop_
_atom_site_aniso_label
_atom_site_aniso_U_11
_atom_site_aniso_U_22
_atom_site_aniso_U_33
_atom_site_aniso_U_23
_atom_site_aniso_U_13
_atom_site_aniso_U_12
O1 0.056(2) 0.0209(18) 0.035(2) 0.000 -0.010(2) 0.000
O2 0.0263(13) 0.0302(14) 0.0235(13) 0.0035(11) -0.0034(10) -0.0077(11)
Si1 0.0227(5) 0.0238(5) 0.0195(5) 0.0005(4) 0.0018(4) 0.0031(4)
Si2 0.0235(5) 0.0259(5) 0.0231(5) 0.0036(4) -0.0006(4) 0.0026(4)
Si3 0.0279(5) 0.0238(5) 0.0223(5) 0.0023(4) 0.0040(4) 0.0036(4)
Si4 0.0213(5) 0.0315(5) 0.0225(5) -0.0007(4) 0.0016(4) 0.0013(4)
Sm1 0.02124(14) 0.02020(13) 0.01849(13) 0.000 -0.00044(12) 0.000
C1 0.059(3) 0.039(2) 0.036(2) -0.0084(19) 0.001(2) 0.004(2)
C2 0.197(8) 0.035(3) 0.062(4) -0.005(2) -0.014(4) -0.017(4)
C3 0.031(2) 0.041(2) 0.028(2) 0.0042(18) 0.0007(17) -0.0080(18)
C4 0.036(2) 0.053(3) 0.035(2) 0.002(2) -0.0033(19) -0.015(2)
C5 0.032(2) 0.054(3) 0.030(2) 0.0088(19) -0.0089(18) -0.0043(19)
C6 0.035(2) 0.034(2) 0.023(2) 0.0060(16) -0.0049(17) -0.0011(17)
C7 0.047(3) 0.042(2) 0.034(2) 0.001(2) -0.007(2) 0.0021(19)
C8 0.037(2) 0.035(2) 0.034(2) 0.0094(18) -0.0009(18) 0.0008(18)
C9 0.029(2) 0.041(2) 0.042(2) 0.0081(19) 0.0051(18) 0.0091(18)
C10 0.041(2) 0.032(2) 0.034(2) 0.0004(18) 0.0042(19) -0.0026(19)
C11 0.052(3) 0.036(2) 0.039(2) 0.0120(19) 0.010(2) 0.010(2)
C12 0.036(2) 0.035(2) 0.027(2) 0.0021(17) 0.0091(17) -0.0003(17)
C13 0.031(2) 0.046(2) 0.029(2) -0.0020(18) -0.0030(17) 0.0048(19)
C14 0.027(2) 0.040(2) 0.033(2) -0.0006(17) 0.0030(17) -0.0014(17)
C15 0.033(2) 0.034(2) 0.033(2) -0.0089(17) 0.0065(18) -0.0035(17)

loop_
_atom_type_symbol
_atom_type_description
_atom_type_scat_dispersion_real
_atom_type_scat_dispersion_imag
_atom_type_scat_source
C C 0.0033 0.0016 'International Tables Vol C Tables 4.2.6.8 and 6.1.1.4'
H H 0.0000 0.0000 'International Tables Vol C Tables 4.2.6.8 and 6.1.1.4'
O O 0.0106 0.0060 'International Tables Vol C Tables 4.2.6.8 and 6.1.1.4'
Si Si 0.0817 0.0704 'International Tables Vol C Tables 4.2.6.8 and 6.1.1.4'
Sm Sm -0.1638 3.4418 'International Tables Vol C Tables 4.2.6.8 and 6.1.1.4'

loop_
_geom_angle_atom_site_label_1
_geom_angle_atom_site_label_2
_geom_angle_atom_site_label_3
_geom_angle
_geom_angle_site_symmetry_1
_geom_angle_site_symmetry_3
C1 O1 C1 109.7(4) 3_756 .
C1 O1 Sm1 125.1(2) 3_756 .
C1 O1 Sm1 125.1(2) . .
C3 O2 C6 109.0(2) . .
C3 O2 Sm1 126.57(19) . .
C6 O2 Sm1 124.38(19) . .
Si3 Si1 Si2 104.56(5) . .
Si3 Si1 Si4 102.41(5) . .
Si2 Si1 Si4 101.68(5) . .
Si3 Si1 Sm1 116.60(4) . .
Si2 Si1 Sm1 107.28(4) . .
Si4 Si1 Sm1 122.14(4) . .
C9 Si2 C8 105.89(17) . .
C9 Si2 C7 105.21(18) . .
C8 Si2 C7 106.50(18) . .
C9 Si2 Si1 117.54(12) . .
C8 Si2 Si1 109.25(13) . .
C7 Si2 Si1 111.78(14) . .
C10 Si3 C11 106.47(18) . .
C10 Si3 C12 105.64(17) . .
C11 Si3 C12 105.93(17) . .
C10 Si3 Si1 111.88(12) . .
C11 Si3 Si1 109.94(13) . .
C12 Si3 Si1 116.35(12) . .
C15 Si4 C13 105.39(17) . .
C15 Si4 C14 105.39(17) . .
C13 Si4 C14 106.49(17) . .
C15 Si4 Si1 115.96(12) . .
C13 Si4 Si1 111.14(13) . .
C14 Si4 Si1 111.81(12) . .
O2 Sm1 O2 148.73(10) . 3_756
O2 Sm1 O1 74.36(5) . .
O2 Sm1 O1 74.36(5) 3_756 .
O2 Sm1 Si1 98.25(6) . .
O2 Sm1 Si1 96.46(5) 3_756 .
O1 Sm1 Si1 118.355(18) . .
O2 Sm1 Si1 96.46(5) . 3_756
O2 Sm1 Si1 98.25(6) 3_756 3_756
O1 Sm1 Si1 118.354(18) . 3_756
Si1 Sm1 Si1 123.29(4) . 3_756
O1 C1 C2 106.7(4) . .
C1 C2 C2 106.7(3) . 3_756
O2 C3 C4 104.9(3) . .
C3 C4 C5 101.8(3) . .
C6 C5 C4 103.8(3) . .
O2 C6 C5 105.4(3) . .

loop_
_geom_bond_atom_site_label_1
_geom_bond_atom_site_label_2
_geom_bond_distance
_geom_bond_site_symmetry_2
O1 C1 1.442(4) 3_756
O1 C1 1.442(4) .
O1 Sm1 2.551(3) .
O2 C3 1.447(4) .
O2 C6 1.456(4) .
O2 Sm1 2.528(2) .
Si1 Si3 2.3354(13) .
Si1 Si2 2.3454(13) .
Si1 Si4 2.3450(14) .
Si1 Sm1 3.1716(10) .
Si2 C9 1.879(4) .
Si2 C8 1.882(4) .
Si2 C7 1.887(4) .
Si3 C10 1.888(4) .
Si3 C11 1.888(4) .
Si3 C12 1.890(3) .
Si4 C15 1.883(4) .
Si4 C13 1.890(4) .
Si4 C14 1.892(4) .
Sm1 O2 2.528(2) 3_756
Sm1 Si1 3.1716(10) 3_756
C1 C2 1.461(6) .
C2 C2 1.472(11) 3_756
C3 C4 1.502(5) .
C4 C5 1.500(5) .
C5 C6 1.505(5) .

loop_
_geom_torsion_atom_site_label_1
_geom_torsion_atom_site_label_2
_geom_torsion_atom_site_label_3
_geom_torsion_atom_site_label_4
_geom_torsion
_geom_torsion_site_symmetry_1
_geom_torsion_site_symmetry_4
Si3 Si1 Si2 C9 34.61(15) . .
Si4 Si1 Si2 C9 -71.68(15) . .
Sm1 Si1 Si2 C9 159.03(14) . .
Si3 Si1 Si2 C8 155.21(13) . .
Si4 Si1 Si2 C8 48.92(14) . .
Sm1 Si1 Si2 C8 -80.37(13) . .
Si3 Si1 Si2 C7 -87.18(15) . .
Si4 Si1 Si2 C7 166.53(15) . .
Sm1 Si1 Si2 C7 37.24(15) . .
Si2 Si1 Si3 C10 54.10(14) . .
Si4 Si1 Si3 C10 159.84(13) . .
Sm1 Si1 Si3 C10 -64.15(14) . .
Si2 Si1 Si3 C11 172.18(14) . .
Si4 Si1 Si3 C11 -82.07(15) . .
Sm1 Si1 Si3 C11 53.93(15) . .
Si2 Si1 Si3 C12 -67.45(14) . .
Si4 Si1 Si3 C12 38.29(14) . .
Sm1 Si1 Si3 C12 174.30(13) . .
Si3 Si1 Si4 C15 -71.53(14) . .
Si2 Si1 Si4 C15 36.43(14) . .
Sm1 Si1 Si4 C15 155.64(14) . .
Si3 Si1 Si4 C13 48.77(14) . .
Si2 Si1 Si4 C13 156.74(13) . .
Sm1 Si1 Si4 C13 -84.05(14) . .
Si3 Si1 Si4 C14 167.62(13) . .
Si2 Si1 Si4 C14 -84.42(13) . .
Sm1 Si1 Si4 C14 34.80(14) . .
C3 O2 Sm1 O2 58.4(2) . 3_756
C6 O2 Sm1 O2 -118.0(2) . 3_756
C3 O2 Sm1 O1 58.4(2) . .
C6 O2 Sm1 O1 -118.0(2) . .
C3 O2 Sm1 Si1 -58.8(3) . .
C6 O2 Sm1 Si1 124.7(2) . .
C3 O2 Sm1 Si1 176.1(2) . 3_756
C6 O2 Sm1 Si1 -0.3(2) . 3_756
C1 O1 Sm1 O2 -122.4(2) 3_756 .
C1 O1 Sm1 O2 57.6(2) . .
C1 O1 Sm1 O2 57.6(2) 3_756 3_756
C1 O1 Sm1 O2 -122.4(2) . 3_756
C1 O1 Sm1 Si1 -31.4(2) 3_756 .
C1 O1 Sm1 Si1 148.6(2) . .
C1 O1 Sm1 Si1 148.6(2) 3_756 3_756
C1 O1 Sm1 Si1 -31.3(2) . 3_756
Si3 Si1 Sm1 O2 66.93(7) . .
Si2 Si1 Sm1 O2 -49.83(6) . .
Si4 Si1 Sm1 O2 -166.31(7) . .
Si3 Si1 Sm1 O2 -85.39(7) . 3_756
Si2 Si1 Sm1 O2 157.85(7) . 3_756
Si4 Si1 Sm1 O2 41.37(7) . 3_756
Si3 Si1 Sm1 O1 -9.70(5) . .
Si2 Si1 Sm1 O1 -126.46(4) . .
Si4 Si1 Sm1 O1 117.06(4) . .
Si3 Si1 Sm1 Si1 170.30(5) . 3_756
Si2 Si1 Sm1 Si1 53.54(4) . 3_756
Si4 Si1 Sm1 Si1 -62.94(4) . 3_756
C1 O1 C1 C2 6.1(3) 3_756 .
Sm1 O1 C1 C2 -173.9(3) . .
O1 C1 C2 C2 -15.8(8) . 3_756
C6 O2 C3 C4 21.1(4) . .
Sm1 O2 C3 C4 -155.8(2) . .
O2 C3 C4 C5 -36.2(4) . .
C3 C4 C5 C6 37.6(4) . .
C3 O2 C6 C5 2.9(4) . .
Sm1 O2 C6 C5 179.8(2) . .
C4 C5 C6 O2 -25.6(4) . .

loop_
_platon_squeeze_void_nr
_platon_squeeze_void_average_x
_platon_squeeze_void_average_y
_platon_squeeze_void_average_z
_platon_squeeze_void_volume
_platon_squeeze_void_count_electrons
_platon_squeeze_void_content
1 0.000 0.374 0.250 138 42 ' '
2 0.000 0.626 0.750 138 43 ' '
3 0.500 0.126 0.750 138 43 ' '
4 0.500 0.874 0.250 138 41 ' '
